data_7227527
loop_
_publ_author_name
'Hu, Yue-Qiao'
'Zhang, Tao'
'Li, Mu-Qing'
'Wang, Yanyan'
'Zheng, Zhiping'
'Zheng, Yan-Zhen'

_publ_section_title
;
 Copper(i)/(ii)-redox triggered efficient and green rare-earth separation
 using a heterometallic metal--organic framework
;
_journal_issue 5
_journal_name_full 'Green Chem.'
_journal_page_first 1250
_journal_paper_doi 10.1039/C6GC02833K
_journal_volume 19
_journal_year 2017
_chemical_formula_sum 'C48 H72 Cu2 I2 N14 O23 Y2'
_chemical_formula_weight 1771.90
_chemical_name_common 1-Y
_chemical_name_systematic
; 
 ? 
;
_space_group_IT_number 2
_symmetry_cell_setting triclinic
_symmetry_space_group_name_Hall '-P 1'
_symmetry_space_group_name_H-M 'P -1'
_atom_sites_solution_hydrogens geom
_atom_sites_solution_primary direct
_atom_sites_solution_secondary difmap
_audit_creation_method SHELXL-97
_cell_angle_alpha 92.0920(10)
_cell_angle_beta 97.4150(10)
_cell_angle_gamma 116.3890(10)
_cell_formula_units_Z 1
_cell_length_a 11.2135(7)
_cell_length_b 12.5387(7)
_cell_length_c 15.1202(9)
_cell_measurement_reflns_used 9085
_cell_measurement_temperature 150(2)
_cell_measurement_theta_max 24.81
_cell_measurement_theta_min 2.28
_cell_volume 1877.91(19)
_computing_cell_refinement 'Bruker SMART'
_computing_data_collection 'Bruker SMART'
_computing_data_reduction 'Bruker SAINT'
_computing_molecular_graphics 'Bruker SHELXTL'
_computing_publication_material 'Bruker SHELXTL'
_computing_structure_refinement 'SHELXL-97 (Sheldrick, 1997)'
_computing_structure_solution 'SHELXS-97 (Sheldrick, 1990)'
_diffrn_ambient_temperature 150(2)
_diffrn_measured_fraction_theta_full 0.968
_diffrn_measured_fraction_theta_max 0.968
_diffrn_measurement_device_type 'CCD area detector'
_diffrn_measurement_method 'phi and omega scans'
_diffrn_radiation_monochromator graphite
_diffrn_radiation_source 'fine-focus sealed tube'
_diffrn_radiation_type MoK\a
_diffrn_radiation_wavelength 0.71073
_diffrn_reflns_av_R_equivalents 0.0131
_diffrn_reflns_av_sigmaI/netI 0.0175
_diffrn_reflns_limit_h_max 13
_diffrn_reflns_limit_h_min -13
_diffrn_reflns_limit_k_max 14
_diffrn_reflns_limit_k_min -14
_diffrn_reflns_limit_l_max 17
_diffrn_reflns_limit_l_min -17
_diffrn_reflns_number 15343
_diffrn_reflns_theta_full 24.84
_diffrn_reflns_theta_max 24.84
_diffrn_reflns_theta_min 1.37
_exptl_absorpt_coefficient_mu 2.984
_exptl_absorpt_correction_T_max 0.854
_exptl_absorpt_correction_T_min 0.657
_exptl_absorpt_correction_type multi-scan
_exptl_crystal_colour YELLOW
_exptl_crystal_density_diffrn 1.567
_exptl_crystal_density_method 'not measured'
_exptl_crystal_description BLOCK
_exptl_crystal_F_000 884
_exptl_crystal_size_max 0.203
_exptl_crystal_size_mid 0.120
_exptl_crystal_size_min 0.053
_refine_diff_density_max 1.316
_refine_diff_density_min -0.497
_refine_diff_density_rms 0.104
_refine_ls_extinction_method none
_refine_ls_goodness_of_fit_ref 1.027
_refine_ls_hydrogen_treatment mixed
_refine_ls_matrix_type full
_refine_ls_number_parameters 407
_refine_ls_number_reflns 6287
_refine_ls_number_restraints 26
_refine_ls_restrained_S_all 1.058
_refine_ls_R_factor_all 0.0379
_refine_ls_R_factor_gt 0.0322
_refine_ls_shift/su_max 0.001
_refine_ls_shift/su_mean 0.000
_refine_ls_structure_factor_coef Fsqd
_refine_ls_weighting_details 'calc w=1/[\s^2^(Fo^2^)+(0.0739P)^2^+2.8408P] where P=(Fo^2^+2Fc^2^)/3'
_refine_ls_weighting_scheme calc
_refine_ls_wR_factor_gt 0.1095
_refine_ls_wR_factor_ref 0.1141
_reflns_number_gt 5551
_reflns_number_total 6287
_reflns_threshold_expression >2sigma(I)
_cod_data_source_file c6gc02833k2.cif
_cod_data_source_block 9
_cod_depositor_comments 'Adding full bibliography for 7227519--7227529.cif.'
_cod_original_sg_symbol_H-M P-1
_cod_database_code 7227527

loop_
_symmetry_equiv_pos_as_xyz
'x, y, z'
'-x, -y, -z'

loop_
_atom_site_label
_atom_site_type_symbol
_atom_site_fract_x
_atom_site_fract_y
_atom_site_fract_z
_atom_site_U_iso_or_equiv
_atom_site_adp_type
_atom_site_occupancy
_atom_site_symmetry_multiplicity
_atom_site_calc_flag
_atom_site_refinement_flags
I1 I 0.27512(3) -0.07243(3) 0.49050(2) 0.04389(12) Uani 1 1 d .
Cu1 Cu 0.48627(6) 0.00199(5) 0.41057(3) 0.03700(15) Uani 1 1 d .
Y1 Y 0.70833(4) 0.61286(3) 0.03624(2) 0.02657(12) Uani 1 1 d .
O4 O 0.6182(3) 0.4550(3) 0.1239(2) 0.0398(7) Uani 1 1 d .
O3 O 0.3919(3) 0.3690(3) 0.1015(2) 0.0373(7) Uani 1 1 d .
O1 O 0.3018(3) 0.5521(3) 0.0510(2) 0.0372(7) Uani 1 1 d .
O2 O 0.5243(3) 0.6246(3) 0.0719(2) 0.0406(7) Uani 1 1 d .
O6 O 0.8898(3) 0.6849(3) -0.0429(2) 0.0435(8) Uani 1 1 d .
O5 O 0.7748(4) 0.8204(3) 0.0416(2) 0.0539(9) Uani 1 1 d .
N2 N 0.4965(4) 0.1419(3) 0.3373(2) 0.0390(8) Uani 1 1 d .
O7 O 0.8025(4) 0.7014(3) 0.1924(2) 0.0590(10) Uani 1 1 d .
N1 N 0.4580(4) 0.8733(3) 0.3083(2) 0.0396(9) Uani 1 1 d .
O8 O 0.9093(4) 0.6224(4) 0.1317(3) 0.0615(10) Uani 1 1 d .
N4 N 0.9922(4) 0.6304(4) -0.1409(3) 0.0529(11) Uani 1 1 d .
C9 C 0.5024(4) 0.3010(4) 0.2114(3) 0.0323(9) Uani 1 1 d .
C2 C 0.3177(4) 0.7115(4) 0.1945(3) 0.0400(10) Uani 1 1 d .
H2A H 0.2293 0.6562 0.1664 0.048 Uiso 1 1 calc R
C12 C 0.5043(4) 0.3826(4) 0.1397(3) 0.0322(9) Uani 1 1 d .
C6 C 0.4175(4) 0.6239(4) 0.0898(3) 0.0315(9) Uani 1 1 d .
C3 C 0.4304(4) 0.7130(4) 0.1642(3) 0.0316(9) Uani 1 1 d .
C8 C 0.3821(5) 0.2235(4) 0.2378(3) 0.0423(11) Uani 1 1 d .
H8A H 0.2996 0.2234 0.2136 0.051 Uiso 1 1 calc R
N5 N 0.8991(5) 0.6752(4) 0.1997(3) 0.0585(12) Uani 1 1 d .
N6 N 0.0140(5) 0.9601(5) 0.6793(4) 0.0665(13) Uani 1 1 d .
C7 C 0.3848(5) 0.1460(4) 0.3004(3) 0.0417(11) Uani 1 1 d .
H7A H 0.3019 0.0928 0.3178 0.050 Uiso 1 1 calc R
C4 C 0.5561(5) 0.7971(4) 0.2068(3) 0.0467(12) Uani 1 1 d .
H4A H 0.6354 0.8012 0.1879 0.056 Uiso 1 1 calc R
C5 C 0.5655(5) 0.8750(5) 0.2771(3) 0.0492(12) Uani 1 1 d .
H5A H 0.6527 0.9331 0.3049 0.059 Uiso 1 1 calc R
C15 C 0.8155(5) 0.8913(4) -0.0148(4) 0.0512(12) Uani 1 1 d .
H15A H 0.8763 0.8830 -0.0496 0.061 Uiso 1 1 calc R
C18 C 0.8940(5) 0.6494(4) -0.1195(3) 0.0450(11) Uani 1 1 d .
H18A H 0.8208 0.6352 -0.1656 0.054 Uiso 1 1 calc R
C10 C 0.6187(5) 0.3001(5) 0.2525(4) 0.0543(14) Uani 1 1 d .
H10A H 0.7036 0.3547 0.2386 0.065 Uiso 1 1 calc R
N3 N 0.7818(5) 0.9772(4) -0.0307(4) 0.0640(13) Uani 1 1 d .
C1 C 0.3365(5) 0.7919(4) 0.2663(3) 0.0434(11) Uani 1 1 d .
H1A H 0.2589 0.7893 0.2870 0.052 Uiso 1 1 calc R
O9 O 0.9792(6) 0.6990(7) 0.2684(4) 0.123(2) Uani 1 1 d .
O10 O -0.0084(8) 0.8947(5) 0.8149(4) 0.133(3) Uani 1 1 d .
C21 C 0.0366(8) 0.9744(7) 0.7666(5) 0.091(2) Uani 1 1 d .
H21A H 0.0926 1.0532 0.7950 0.109 Uiso 1 1 calc R
C14 C 0.8403(8) 1.0635(5) -0.0949(5) 0.082(2) Uani 1 1 d .
H14A H 0.9047 1.0453 -0.1221 0.122 Uiso 1 1 calc R
H14B H 0.8869 1.1446 -0.0636 0.122 Uiso 1 1 calc R
H14C H 0.7683 1.0581 -0.1418 0.122 Uiso 1 1 calc R
C11 C 0.6117(5) 0.2198(5) 0.3137(4) 0.0553(14) Uani 1 1 d .
H11A H 0.6932 0.2199 0.3406 0.066 Uiso 1 1 calc R
C17 C 0.9946(8) 0.5933(8) -0.2329(5) 0.081(2) Uani 1 1 d .
H17A H 0.9142 0.5865 -0.2719 0.122 Uiso 1 1 calc R
H17B H 0.9957 0.5155 -0.2356 0.122 Uiso 1 1 calc R
H17C H 1.0756 0.6529 -0.2530 0.122 Uiso 1 1 calc R
C20 C 0.0670(7) 1.0624(7) 0.6306(5) 0.0782(19) Uani 1 1 d .
H20A H 0.1209 1.1344 0.6727 0.117 Uiso 1 1 calc R
H20B H -0.0076 1.0706 0.5953 0.117 Uiso 1 1 calc R
H20C H 0.1239 1.0523 0.5903 0.117 Uiso 1 1 calc R
C19 C -0.0664(9) 0.8471(8) 0.6276(6) 0.111(3) Uani 1 1 d .
H19A H -0.0968 0.7840 0.6679 0.166 Uiso 1 1 calc R
H19B H -0.0127 0.8310 0.5877 0.166 Uiso 1 1 calc R
H19C H -0.1449 0.8485 0.5918 0.166 Uiso 1 1 calc R
C16 C 1.1038(7) 0.6454(7) -0.0731(5) 0.090(2) Uani 1 1 d .
H16A H 1.0900 0.6699 -0.0145 0.135 Uiso 1 1 calc R
H16B H 1.1881 0.7069 -0.0880 0.135 Uiso 1 1 calc R
H16C H 1.1087 0.5694 -0.0709 0.135 Uiso 1 1 calc R
C13 C 0.6839(12) 0.9899(10) 0.0185(9) 0.158(6) Uani 1 1 d .
H13A H 0.6532 0.9268 0.0587 0.237 Uiso 1 1 calc R
H13B H 0.6065 0.9831 -0.0240 0.237 Uiso 1 1 calc R
H13C H 0.7264 1.0684 0.0539 0.237 Uiso 1 1 calc R
N7 N 0.4898(7) 0.3920(5) 0.5917(4) 0.0804(16) Uani 1 1 d D
O11 O 0.6640(11) 0.5402(8) 0.6861(7) 0.178(4) Uani 1 1 d DU
C24 C 0.6153(13) 0.4644(11) 0.6324(9) 0.188(6) Uani 1 1 d DU
H24A H 0.6797 0.4462 0.6092 0.226 Uiso 1 1 calc R
C23 C 0.4754(17) 0.3163(13) 0.5181(10) 0.189(6) Uani 1 1 d U
H23A H 0.5644 0.3257 0.5090 0.284 Uiso 1 1 calc R
H23B H 0.4329 0.3362 0.4648 0.284 Uiso 1 1 calc R
H23C H 0.4188 0.2333 0.5284 0.284 Uiso 1 1 calc R
C22 C 0.3708(19) 0.3866(19) 0.6062(13) 0.241(8) Uani 1 1 d U
H22A H 0.3866 0.4442 0.6574 0.361 Uiso 1 1 calc R
H22B H 0.3112 0.3057 0.6192 0.361 Uiso 1 1 calc R
H22C H 0.3283 0.4061 0.5527 0.361 Uiso 1 1 calc R
O1W O 1.0000 0.5000 -0.5000 0.285(10) Uiso 1 2 d S

loop_
_atom_site_aniso_label
_atom_site_aniso_U_11
_atom_site_aniso_U_22
_atom_site_aniso_U_33
_atom_site_aniso_U_23
_atom_site_aniso_U_13
_atom_site_aniso_U_12
I1 0.03788(18) 0.0586(2) 0.03652(19) 0.00871(14) 0.00789(13) 0.02231(15)
Cu1 0.0495(3) 0.0385(3) 0.0288(3) 0.0062(2) 0.0087(2) 0.0243(3)
Y1 0.0311(2) 0.0249(2) 0.0252(2) 0.00315(15) 0.00511(15) 0.01378(16)
O4 0.0418(17) 0.0375(17) 0.0361(17) 0.0143(13) 0.0064(13) 0.0137(14)
O3 0.0397(17) 0.0441(17) 0.0320(16) 0.0131(13) 0.0060(13) 0.0218(14)
O1 0.0429(17) 0.0336(16) 0.0375(17) -0.0029(13) 0.0077(13) 0.0195(14)
O2 0.0476(18) 0.0462(18) 0.0417(18) 0.0065(14) 0.0163(14) 0.0310(15)
O6 0.0395(17) 0.0408(17) 0.046(2) 0.0096(15) 0.0157(14) 0.0122(14)
O5 0.076(2) 0.0285(17) 0.054(2) 0.0069(16) 0.0178(18) 0.0191(16)
N2 0.045(2) 0.043(2) 0.036(2) 0.0154(17) 0.0096(16) 0.0237(18)
O7 0.071(2) 0.060(2) 0.048(2) -0.0144(18) -0.0157(18) 0.040(2)
N1 0.044(2) 0.042(2) 0.034(2) -0.0045(16) 0.0066(16) 0.0218(18)
O8 0.051(2) 0.092(3) 0.050(2) 0.003(2) 0.0017(17) 0.042(2)
N4 0.046(2) 0.062(3) 0.059(3) 0.008(2) 0.014(2) 0.030(2)
C9 0.039(2) 0.031(2) 0.028(2) 0.0088(17) 0.0058(17) 0.0169(18)
C2 0.036(2) 0.041(2) 0.041(3) -0.005(2) 0.0055(19) 0.017(2)
C12 0.041(2) 0.030(2) 0.027(2) 0.0059(17) 0.0071(18) 0.0176(18)
C6 0.041(2) 0.029(2) 0.029(2) 0.0048(17) 0.0083(18) 0.0199(19)
C3 0.039(2) 0.032(2) 0.029(2) 0.0030(17) 0.0078(17) 0.0199(18)
C8 0.037(2) 0.052(3) 0.041(3) 0.019(2) 0.0069(19) 0.021(2)
N5 0.056(3) 0.058(3) 0.051(3) -0.005(2) -0.014(2) 0.025(2)
N6 0.065(3) 0.070(3) 0.058(3) -0.001(3) 0.015(2) 0.025(3)
C7 0.038(2) 0.044(3) 0.044(3) 0.021(2) 0.012(2) 0.017(2)
C4 0.035(2) 0.053(3) 0.049(3) -0.011(2) 0.009(2) 0.018(2)
C5 0.037(2) 0.054(3) 0.050(3) -0.017(2) 0.005(2) 0.018(2)
C15 0.057(3) 0.032(3) 0.058(3) -0.002(2) 0.005(2) 0.015(2)
C18 0.040(3) 0.053(3) 0.047(3) 0.015(2) 0.016(2) 0.022(2)
C10 0.036(2) 0.067(3) 0.062(3) 0.037(3) 0.014(2) 0.022(2)
N3 0.076(3) 0.041(2) 0.072(3) 0.014(2) 0.011(3) 0.025(2)
C1 0.041(3) 0.051(3) 0.044(3) -0.005(2) 0.012(2) 0.024(2)
O9 0.124(5) 0.181(6) 0.071(3) -0.040(4) -0.057(3) 0.099(4)
O10 0.190(7) 0.084(4) 0.089(4) 0.032(3) 0.056(4) 0.022(4)
C21 0.104(6) 0.071(5) 0.069(5) 0.002(4) 0.025(4) 0.011(4)
C14 0.105(5) 0.045(3) 0.084(5) 0.024(3) 0.008(4) 0.026(3)
C11 0.038(3) 0.070(4) 0.064(4) 0.038(3) 0.011(2) 0.027(2)
C17 0.086(5) 0.117(6) 0.065(4) 0.008(4) 0.027(4) 0.063(4)
C20 0.082(5) 0.092(5) 0.071(4) 0.006(4) 0.008(3) 0.049(4)
C19 0.102(6) 0.092(6) 0.111(7) -0.024(5) 0.023(5) 0.022(5)
C16 0.071(4) 0.106(6) 0.102(6) -0.025(5) -0.014(4) 0.058(4)
C13 0.202(12) 0.137(9) 0.240(14) 0.103(9) 0.139(11) 0.137(9)
N7 0.086(4) 0.064(3) 0.071(4) -0.003(3) -0.003(3) 0.021(3)
O11 0.199(7) 0.140(6) 0.176(7) -0.013(5) -0.033(6) 0.079(5)
C24 0.234(11) 0.143(9) 0.162(9) 0.036(7) -0.015(8) 0.075(7)
C23 0.248(10) 0.159(9) 0.161(9) 0.007(7) 0.019(8) 0.098(8)
C22 0.232(11) 0.269(12) 0.246(12) 0.073(9) 0.059(9) 0.127(9)

loop_
_atom_type_symbol
_atom_type_description
_atom_type_scat_dispersion_real
_atom_type_scat_dispersion_imag
_atom_type_scat_source
C C 0.0033 0.0016 'International Tables Vol C Tables 4.2.6.8 and 6.1.1.4'
H H 0.0000 0.0000 'International Tables Vol C Tables 4.2.6.8 and 6.1.1.4'
N N 0.0061 0.0033 'International Tables Vol C Tables 4.2.6.8 and 6.1.1.4'
O O 0.0106 0.0060 'International Tables Vol C Tables 4.2.6.8 and 6.1.1.4'
Cu Cu 0.3201 1.2651 'International Tables Vol C Tables 4.2.6.8 and 6.1.1.4'
Y Y -2.7962 3.5667 'International Tables Vol C Tables 4.2.6.8 and 6.1.1.4'
I I -0.4742 1.8119 'International Tables Vol C Tables 4.2.6.8 and 6.1.1.4'

loop_
_geom_angle_atom_site_label_1
_geom_angle_atom_site_label_2
_geom_angle_atom_site_label_3
_geom_angle
_geom_angle_site_symmetry_1
_geom_angle_site_symmetry_3
Cu1 I1 Cu1 61.67(2) . 2_656
N2 Cu1 N1 100.85(15) . 1_545
N2 Cu1 I1 109.69(11) . .
N1 Cu1 I1 109.89(11) 1_545 .
N2 Cu1 I1 107.36(11) . 2_656
N1 Cu1 I1 109.28(11) 1_545 2_656
I1 Cu1 I1 118.33(2) . 2_656
N2 Cu1 Cu1 128.28(11) . 2_656
N1 Cu1 Cu1 130.83(11) 1_545 2_656
I1 Cu1 Cu1 59.70(2) . 2_656
I1 Cu1 Cu1 58.64(2) 2_656 2_656
O2 Y1 O3 78.47(11) . 2_665
O2 Y1 O4 76.72(11) . .
O3 Y1 O4 126.51(11) 2_665 .
O2 Y1 O6 148.05(11) . .
O3 Y1 O6 78.13(11) 2_665 .
O4 Y1 O6 135.11(11) . .
O2 Y1 O5 77.64(12) . .
O3 Y1 O5 77.05(12) 2_665 .
O4 Y1 O5 139.74(12) . .
O6 Y1 O5 76.15(12) . .
O2 Y1 O1 123.69(11) . 2_665
O3 Y1 O1 79.28(11) 2_665 2_665
O4 Y1 O1 76.53(11) . 2_665
O6 Y1 O1 72.31(11) . 2_665
O5 Y1 O1 143.70(12) . 2_665
O2 Y1 O7 82.49(13) . .
O3 Y1 O7 146.28(12) 2_665 .
O4 Y1 O7 74.48(12) . .
O6 Y1 O7 106.06(13) . .
O5 Y1 O7 71.82(13) . .
O1 Y1 O7 134.28(12) 2_665 .
O2 Y1 O8 131.16(12) . .
O3 Y1 O8 148.92(12) 2_665 .
O4 Y1 O8 76.58(13) . .
O6 Y1 O8 70.97(13) . .
O5 Y1 O8 98.27(14) . .
O1 Y1 O8 88.13(12) 2_665 .
O7 Y1 O8 51.20(13) . .
O2 Y1 N5 107.03(13) . .
O3 Y1 N5 159.70(12) 2_665 .
O4 Y1 N5 73.62(12) . .
O6 Y1 N5 88.56(14) . .
O5 Y1 N5 84.97(14) . .
O1 Y1 N5 111.42(13) 2_665 .
O7 Y1 N5 25.72(13) . .
O8 Y1 N5 25.48(13) . .
C12 O4 Y1 138.1(3) . .
C12 O3 Y1 139.5(3) . 2_665
C6 O1 Y1 114.5(3) . 2_665
C6 O2 Y1 176.2(3) . .
C18 O6 Y1 128.2(3) . .
C15 O5 Y1 131.2(3) . .
C7 N2 C11 117.0(4) . .
C7 N2 Cu1 120.6(3) . .
C11 N2 Cu1 121.6(3) . .
N5 O7 Y1 96.3(3) . .
C1 N1 C5 116.6(4) . .
C1 N1 Cu1 123.7(3) . 1_565
C5 N1 Cu1 119.5(3) . 1_565
N5 O8 Y1 96.2(3) . .
C18 N4 C16 120.6(5) . .
C18 N4 C17 121.9(5) . .
C16 N4 C17 117.5(5) . .
C10 C9 C8 117.4(4) . .
C10 C9 C12 121.7(4) . .
C8 C9 C12 120.8(4) . .
C1 C2 C3 118.8(4) . .
O3 C12 O4 127.1(4) . .
O3 C12 C9 116.3(4) . .
O4 C12 C9 116.5(4) . .
O1 C6 O2 124.1(4) . .
O1 C6 C3 118.3(4) . .
O2 C6 C3 117.6(4) . .
C4 C3 C2 117.8(4) . .
C4 C3 C6 120.5(4) . .
C2 C3 C6 121.7(4) . .
C7 C8 C9 118.6(4) . .
O9 N5 O8 120.8(5) . .
O9 N5 O7 122.9(5) . .
O8 N5 O7 116.3(4) . .
O9 N5 Y1 178.7(5) . .
O8 N5 Y1 58.3(2) . .
O7 N5 Y1 58.0(2) . .
C21 N6 C19 123.7(7) . .
C21 N6 C20 119.5(6) . .
C19 N6 C20 116.7(6) . .
N2 C7 C8 123.7(4) . .
C5 C4 C3 119.5(4) . .
N1 C5 C4 123.5(4) . .
O5 C15 N3 125.3(5) . .
O6 C18 N4 124.1(5) . .
C9 C10 C11 119.9(4) . .
C15 N3 C13 119.2(6) . .
C15 N3 C14 122.7(6) . .
C13 N3 C14 118.1(6) . .
N1 C1 C2 123.7(4) . .
O10 C21 N6 125.2(7) . .
N2 C11 C10 123.2(4) . .
C24 N7 C22 130.1(13) . .
C24 N7 C23 117.2(11) . .
C22 N7 C23 112.5(12) . .
O11 C24 N7 136.7(17) . .

loop_
_geom_bond_atom_site_label_1
_geom_bond_atom_site_label_2
_geom_bond_distance
_geom_bond_site_symmetry_2
I1 Cu1 2.6067(6) .
I1 Cu1 2.6356(6) 2_656
Cu1 N2 2.078(4) .
Cu1 N1 2.081(4) 1_545
Cu1 I1 2.6356(6) 2_656
Cu1 Cu1 2.6870(10) 2_656
Y1 O2 2.263(3) .
Y1 O3 2.304(3) 2_665
Y1 O4 2.336(3) .
Y1 O6 2.337(3) .
Y1 O5 2.362(3) .
Y1 O1 2.364(3) 2_665
Y1 O7 2.459(3) .
Y1 O8 2.467(4) .
Y1 N5 2.882(4) .
O4 C12 1.255(5) .
O3 C12 1.251(5) .
O3 Y1 2.304(3) 2_665
O1 C6 1.251(5) .
O1 Y1 2.364(3) 2_665
O2 C6 1.258(5) .
O6 C18 1.240(6) .
O5 C15 1.234(6) .
N2 C7 1.326(6) .
N2 C11 1.331(6) .
O7 N5 1.258(6) .
N1 C1 1.339(6) .
N1 C5 1.342(6) .
N1 Cu1 2.081(4) 1_565
O8 N5 1.247(6) .
N4 C18 1.301(6) .
N4 C16 1.448(8) .
N4 C17 1.458(8) .
C9 C10 1.375(7) .
C9 C8 1.389(6) .
C9 C12 1.513(6) .
C2 C1 1.382(6) .
C2 C3 1.391(6) .
C6 C3 1.503(6) .
C3 C4 1.382(6) .
C8 C7 1.388(6) .
N5 O9 1.213(6) .
N6 C21 1.302(9) .
N6 C19 1.426(9) .
N6 C20 1.431(9) .
C4 C5 1.377(7) .
C15 N3 1.311(7) .
C10 C11 1.377(7) .
N3 C13 1.464(10) .
N3 C14 1.467(8) .
O10 C21 1.219(9) .
N7 C24 1.335(9) .
N7 C22 1.354(18) .
N7 C23 1.380(15) .
O11 C24 1.108(9) .
